data_2236839
loop_
_publ_author_name
'Muller, Alfred'

_publ_section_title
;
 <i>trans</i>-Dichloridobis[tris(4-methoxylphenyl)phosphane-\k<i>P</i>]platinum(II)
 acetone disolvate
;
_journal_coeditor_code CV5352
_journal_issue 12
_journal_name_full 'Acta Crystallographica Section E'
_journal_page_first m1475
_journal_paper_doi 10.1107/S1600536812045643
_journal_volume 68
_journal_year 2012
_chemical_formula_iupac '[Pt Cl2 (C21 H21 O3 P)2], 2C3 H6 O'
_chemical_formula_moiety 'C42 H42 Cl2 O6 P2 Pt, 2(C3 H6 O)'
_chemical_formula_sum 'C48 H54 Cl2 O8 P2 Pt'
_chemical_formula_weight 1086.84
_chemical_name_systematic
;
<i>trans</i>-Dichloridobis[tris(4-methoxylphenyl)phosphane-
\k<i>P</i>]platinum(II) acetone disolvate
;
_space_group_crystal_system triclinic
_space_group_IT_number 2
_space_group_name_Hall '-P 1'
_space_group_name_H-M_alt 'P -1'
_symmetry_space_group_name_Hall '-P 1'
_symmetry_space_group_name_H-M 'P -1'
_atom_sites_solution_hydrogens geom
_atom_sites_solution_primary direct
_atom_sites_solution_secondary difmap
_audit_creation_method 'WinGX routine CIF_UPDATE'
_cell_angle_alpha 85.787(2)
_cell_angle_beta 63.924(2)
_cell_angle_gamma 78.370(2)
_cell_formula_units_Z 1
_cell_length_a 10.4860(10)
_cell_length_b 11.0360(11)
_cell_length_c 11.3630(11)
_cell_measurement_reflns_used 9903
_cell_measurement_temperature 100(2)
_cell_measurement_theta_max 32.65
_cell_measurement_theta_min 2.2
_cell_volume 1156.7(2)
_computing_cell_refinement 'SAINT (Bruker, 2008)'
_computing_data_collection 'APEX2 (Bruker, 2011)'
_computing_data_reduction 'SAINT and XPREP (Bruker, 2008)'
_computing_molecular_graphics 'DIAMOND (Brandenburg & Putz, 2005)'
_computing_publication_material 'publCIF (Westrip, 2010) and WinGX (Farrugia, 2012)'
_computing_structure_refinement 'SHELXL97 (Sheldrick, 2008)'
_computing_structure_solution 'SIR97 (Altomare <i>et al.</i>, 1999)'
_diffrn_ambient_temperature 100(2)
_diffrn_detector_area_resol_mean 8.4
_diffrn_measured_fraction_theta_full 0.998
_diffrn_measured_fraction_theta_max 0.998
_diffrn_measurement_device_type 'Bruker APEX DUO 4K CCD'
_diffrn_measurement_method '\f and \w scans'
_diffrn_radiation_monochromator graphite
_diffrn_radiation_type MoK\a
_diffrn_radiation_wavelength 0.71069
_diffrn_reflns_av_R_equivalents 0.0422
_diffrn_reflns_limit_h_max 14
_diffrn_reflns_limit_h_min -13
_diffrn_reflns_limit_k_max 14
_diffrn_reflns_limit_k_min -14
_diffrn_reflns_limit_l_max 15
_diffrn_reflns_limit_l_min -15
_diffrn_reflns_number 31470
_diffrn_reflns_theta_full 28.41
_diffrn_reflns_theta_max 28.41
_diffrn_reflns_theta_min 1.88
_diffrn_standards_decay_% 0
_diffrn_standards_interval_count 0
_diffrn_standards_interval_time 0
_diffrn_standards_number 0
_exptl_absorpt_coefficient_mu 3.27
_exptl_absorpt_correction_T_max 0.7457
_exptl_absorpt_correction_T_min 0.6786
_exptl_absorpt_correction_type multi-scan
_exptl_absorpt_process_details
;
(SADABS; Bruker, 2008)
;
_exptl_crystal_colour colourless
_exptl_crystal_density_diffrn 1.56
_exptl_crystal_density_method 'not measured'
_exptl_crystal_description rectangle
_exptl_crystal_F_000 548
_exptl_crystal_size_max 0.19
_exptl_crystal_size_mid 0.13
_exptl_crystal_size_min 0.11
_refine_diff_density_max 0.679
_refine_diff_density_min -0.508
_refine_ls_extinction_method none
_refine_ls_goodness_of_fit_ref 1.041
_refine_ls_hydrogen_treatment constr
_refine_ls_matrix_type full
_refine_ls_number_parameters 282
_refine_ls_number_reflns 5799
_refine_ls_number_restraints 0
_refine_ls_restrained_S_all 1.041
_refine_ls_R_factor_all 0.0194
_refine_ls_R_factor_gt 0.019
_refine_ls_shift/su_max 0.001
_refine_ls_shift/su_mean 0
_refine_ls_structure_factor_coef Fsqd
_refine_ls_weighting_details 'calc w=1/[\s^2^(Fo^2^)+(0.0160P)^2^+0.4415P] where P=(Fo^2^+2Fc^2^)/3'
_refine_ls_weighting_scheme calc
_refine_ls_wR_factor_ref 0.0401
_reflns_number_gt 5763
_reflns_number_total 5799
_reflns_threshold_expression I>2sigma(I)
_cod_data_source_file cv5352.cif
_cod_data_source_block I
_cod_original_cell_volume 1156.70(19)
_cod_database_code 2236839
_cod_database_fobs_code 2236839

loop_
_symmetry_equiv_pos_as_xyz
'x, y, z'
'-x, -y, -z'

loop_
_atom_site_type_symbol
_atom_site_label
_atom_site_fract_x
_atom_site_fract_y
_atom_site_fract_z
_atom_site_U_iso_or_equiv
_atom_site_adp_type
_atom_site_calc_flag
_atom_site_refinement_flags
_atom_site_occupancy
Pt Pt1 0.5 0.5 0.5 0.00927(3) Uani d S 1
Cl Cl1 0.52266(5) 0.28766(4) 0.49934(4) 0.01424(9) Uani d . 1
P P1 0.49557(5) 0.49994(4) 0.29769(5) 0.01069(9) Uani d . 1
O O2 0.31108(15) 0.97824(13) 0.08244(15) 0.0210(3) Uani d . 1
O O3 0.06877(15) 0.21272(14) 0.30254(14) 0.0212(3) Uani d . 1
O O1 1.08770(15) 0.32059(15) -0.12406(14) 0.0225(3) Uani d . 1
O O1S 0.08106(17) 0.10043(16) 0.63614(17) 0.0353(4) Uani d . 1
C C20 0.4006(2) 0.32915(18) 0.19434(19) 0.0146(4) Uani d . 1
H H20 0.4908 0.3216 0.1189 0.017 Uiso calc R 1
C C6 0.7760(2) 0.35873(19) 0.1910(2) 0.0190(4) Uani d . 1
H H6 0.7519 0.3277 0.2769 0.023 Uiso calc R 1
C C19 0.2972(2) 0.26563(18) 0.1987(2) 0.0174(4) Uani d . 1
H H19 0.3177 0.2136 0.1272 0.021 Uiso calc R 1
C C18 0.1634(2) 0.27795(18) 0.3078(2) 0.0153(4) Uani d . 1
C C5 0.9129(2) 0.3196(2) 0.0926(2) 0.0220(5) Uani d . 1
H H5 0.9821 0.2622 0.1112 0.026 Uiso calc R 1
C C17 0.1346(2) 0.35162(18) 0.4140(2) 0.0160(4) Uani d . 1
H H17 0.0441 0.3598 0.4891 0.019 Uiso calc R 1
C C1 0.67224(19) 0.44348(17) 0.16598(18) 0.0128(4) Uani d . 1
C C8 0.43388(19) 0.64708(17) 0.23846(18) 0.0123(4) Uani d . 1
C C3 0.8488(2) 0.44858(19) -0.06024(19) 0.0165(4) Uani d . 1
H H3 0.8737 0.4804 -0.1459 0.02 Uiso calc R 1
C C15 0.37324(19) 0.40419(17) 0.29972(18) 0.0124(4) Uani d . 1
C C12 0.4759(2) 0.84717(19) 0.14382(19) 0.0171(4) Uani d . 1
H H12 0.5356 0.9077 0.1135 0.02 Uiso calc R 1
C C11 0.3432(2) 0.86913(18) 0.13752(19) 0.0149(4) Uani d . 1
C C16 0.2402(2) 0.41291(18) 0.40867(19) 0.0141(4) Uani d . 1
H H16 0.221 0.4624 0.4817 0.017 Uiso calc R 1
C C10 0.2547(2) 0.78264(19) 0.1844(2) 0.0183(4) Uani d . 1
H H10 0.1631 0.7982 0.1827 0.022 Uiso calc R 1
C C7 1.1264(2) 0.3620(2) -0.2550(2) 0.0215(4) Uani d . 1
H H7A 1.0643 0.3361 -0.2886 0.032 Uiso calc R 1
H H7B 1.2276 0.326 -0.3104 0.032 Uiso calc R 1
H H7C 1.1137 0.4525 -0.2561 0.032 Uiso calc R 1
C C4 0.9497(2) 0.36409(18) -0.03364(19) 0.0158(4) Uani d . 1
C C1S 0.2096(2) 0.0584(2) 0.5897(2) 0.0253(5) Uani d . 1
C C9 0.3009(2) 0.67246(18) 0.2342(2) 0.0164(4) Uani d . 1
H H9 0.2397 0.613 0.2661 0.02 Uiso calc R 1
C C14 0.1812(2) 0.9985(2) 0.0649(2) 0.0245(5) Uani d . 1
H H14A 0.1845 0.9306 0.0121 0.037 Uiso calc R 1
H H14B 0.1726 1.0769 0.0201 0.037 Uiso calc R 1
H H14C 0.0975 1.002 0.1507 0.037 Uiso calc R 1
C C2 0.7115(2) 0.48623(19) 0.03891(19) 0.0165(4) Uani d . 1
H H2 0.6423 0.5428 0.0196 0.02 Uiso calc R 1
C C13 0.5205(2) 0.73802(18) 0.19384(19) 0.0151(4) Uani d . 1
H H13 0.6107 0.7241 0.1982 0.018 Uiso calc R 1
C C21 -0.0678(2) 0.2190(2) 0.4155(2) 0.0253(5) Uani d . 1
H H21A -0.0516 0.1871 0.4915 0.038 Uiso calc R 1
H H21B -0.126 0.169 0.3992 0.038 Uiso calc R 1
H H21C -0.119 0.3052 0.4327 0.038 Uiso calc R 1
C C2S 0.2949(3) 0.0285(2) 0.4466(2) 0.0388(7) Uani d . 1
H H2S1 0.2289 0.0343 0.4057 0.058 Uiso calc R 1
H H2S2 0.3517 -0.0557 0.4346 0.058 Uiso calc R 1
H H2S3 0.3602 0.0873 0.4056 0.058 Uiso calc R 1
C C3S 0.2896(3) 0.0339(2) 0.6725(3) 0.0385(6) Uani d . 1
H H3S1 0.2234 0.0597 0.7632 0.058 Uiso calc R 1
H H3S2 0.3685 0.0805 0.6393 0.058 Uiso calc R 1
H H3S3 0.3295 -0.0548 0.6693 0.058 Uiso calc R 1

loop_
_atom_site_aniso_label
_atom_site_aniso_U_11
_atom_site_aniso_U_22
_atom_site_aniso_U_33
_atom_site_aniso_U_12
_atom_site_aniso_U_13
_atom_site_aniso_U_23
Pt1 0.00961(5) 0.00951(5) 0.00805(5) -0.00186(3) -0.00334(4) 0.00087(4)
Cl1 0.0185(2) 0.0105(2) 0.0130(2) -0.00282(17) -0.00628(18) 0.00104(17)
P1 0.0110(2) 0.0113(2) 0.0095(2) -0.00231(18) -0.00417(18) 0.00079(18)
O2 0.0229(7) 0.0151(7) 0.0244(8) -0.0027(6) -0.0113(6) 0.0078(6)
O3 0.0204(7) 0.0245(8) 0.0227(8) -0.0114(6) -0.0098(6) -0.0001(6)
O1 0.0129(7) 0.0352(9) 0.0120(7) 0.0017(6) -0.0010(6) -0.0017(6)
O1S 0.0215(8) 0.0367(10) 0.0382(10) -0.0019(7) -0.0049(8) -0.0059(8)
C20 0.0154(9) 0.0151(10) 0.0121(9) -0.0033(7) -0.0050(8) 0.0009(7)
C6 0.0204(10) 0.0200(11) 0.0131(10) 0.0004(8) -0.0062(8) 0.0029(8)
C19 0.0227(10) 0.0158(10) 0.0157(10) -0.0039(8) -0.0097(8) -0.0013(8)
C18 0.0174(9) 0.0133(9) 0.0196(10) -0.0060(7) -0.0113(8) 0.0048(8)
C5 0.0180(10) 0.0261(12) 0.0160(10) 0.0057(8) -0.0062(8) 0.0004(9)
C17 0.0145(9) 0.0168(10) 0.0165(10) -0.0039(7) -0.0065(8) 0.0018(8)
C1 0.0114(8) 0.0132(9) 0.0135(9) -0.0038(7) -0.0043(7) -0.0004(7)
C8 0.0136(9) 0.0129(9) 0.0097(9) -0.0014(7) -0.0048(7) 0.0007(7)
C3 0.0174(9) 0.0199(10) 0.0092(9) -0.0028(8) -0.0034(8) 0.0004(8)
C15 0.0131(8) 0.0116(9) 0.0133(9) -0.0029(7) -0.0066(7) 0.0024(7)
C12 0.0192(10) 0.0166(10) 0.0160(10) -0.0074(8) -0.0070(8) 0.0026(8)
C11 0.0179(9) 0.0131(9) 0.0112(9) -0.0006(7) -0.0050(8) 0.0004(7)
C16 0.0160(9) 0.0140(9) 0.0125(9) -0.0027(7) -0.0062(8) -0.0002(7)
C10 0.0152(9) 0.0177(10) 0.0228(11) -0.0028(8) -0.0098(8) 0.0040(8)
C7 0.0166(10) 0.0268(12) 0.0142(10) -0.0046(8) 0.0001(8) -0.0028(9)
C4 0.0121(9) 0.0187(10) 0.0141(10) -0.0024(7) -0.0030(8) -0.0037(8)
C1S 0.0250(11) 0.0141(10) 0.0307(13) -0.0049(9) -0.0064(10) 0.0028(9)
C9 0.0158(9) 0.0147(10) 0.0182(10) -0.0055(8) -0.0065(8) 0.0043(8)
C14 0.0261(11) 0.0195(11) 0.0297(12) 0.0009(9) -0.0167(10) 0.0052(9)
C2 0.0147(9) 0.0192(10) 0.0144(10) -0.0003(8) -0.0064(8) 0.0008(8)
C13 0.0156(9) 0.0166(10) 0.0133(9) -0.0043(8) -0.0060(8) 0.0003(8)
C21 0.0204(10) 0.0275(12) 0.0306(13) -0.0112(9) -0.0108(10) 0.0027(10)
C2S 0.0381(14) 0.0278(14) 0.0300(14) 0.0102(11) -0.0042(11) 0.0084(11)
C3S 0.0387(14) 0.0326(14) 0.0456(16) -0.0033(11) -0.0208(13) -0.0010(12)

loop_
_atom_type_symbol
_atom_type_description
_atom_type_scat_dispersion_real
_atom_type_scat_dispersion_imag
_atom_type_scat_source
C C 0.0033 0.0016 'International Tables Vol C Tables 4.2.6.8 and 6.1.1.4'
H H 0 0 'International Tables Vol C Tables 4.2.6.8 and 6.1.1.4'
O O 0.0106 0.006 'International Tables Vol C Tables 4.2.6.8 and 6.1.1.4'
P P 0.1023 0.0942 'International Tables Vol C Tables 4.2.6.8 and 6.1.1.4'
Cl Cl 0.1484 0.1585 'International Tables Vol C Tables 4.2.6.8 and 6.1.1.4'
Pt Pt -1.7033 8.3905 'International Tables Vol C Tables 4.2.6.8 and 6.1.1.4'

loop_
_geom_angle_atom_site_label_1
_geom_angle_atom_site_label_2
_geom_angle_atom_site_label_3
_geom_angle_site_symmetry_1
_geom_angle_site_symmetry_3
_geom_angle
Cl1 Pt1 Cl1 2_666 . 180.0000(10)
Cl1 Pt1 P1 2_666 . 91.984(16)
Cl1 Pt1 P1 . . 88.016(16)
Cl1 Pt1 P1 2_666 2_666 88.016(16)
Cl1 Pt1 P1 . 2_666 91.984(16)
P1 Pt1 P1 . 2_666 180
C15 P1 C1 . . 107.86(9)
C15 P1 C8 . . 103.27(8)
C1 P1 C8 . . 103.77(9)
C15 P1 Pt1 . . 110.80(6)
C1 P1 Pt1 . . 112.70(6)
C8 P1 Pt1 . . 117.60(6)
C11 O2 C14 . . 116.83(16)
C18 O3 C21 . . 117.38(16)
C4 O1 C7 . . 116.81(15)
C19 C20 C15 . . 120.62(18)
C19 C20 H20 . . 119.7
C15 C20 H20 . . 119.7
C5 C6 C1 . . 120.95(18)
C5 C6 H6 . . 119.5
C1 C6 H6 . . 119.5
C20 C19 C18 . . 120.17(18)
C20 C19 H19 . . 119.9
C18 C19 H19 . . 119.9
O3 C18 C17 . . 124.15(18)
O3 C18 C19 . . 115.85(18)
C17 C18 C19 . . 119.99(18)
C6 C5 C4 . . 120.14(18)
C6 C5 H5 . . 119.9
C4 C5 H5 . . 119.9
C16 C17 C18 . . 118.99(18)
C16 C17 H17 . . 120.5
C18 C17 H17 . . 120.5
C2 C1 C6 . . 117.78(17)
C2 C1 P1 . . 121.60(14)
C6 C1 P1 . . 120.56(15)
C9 C8 C13 . . 117.93(17)
C9 C8 P1 . . 121.10(14)
C13 C8 P1 . . 120.97(14)
C2 C3 C4 . . 119.52(18)
C2 C3 H3 . . 120.2
C4 C3 H3 . . 120.2
C16 C15 C20 . . 118.19(17)
C16 C15 P1 . . 117.96(14)
C20 C15 P1 . . 123.68(15)
C13 C12 C11 . . 120.23(18)
C13 C12 H12 . . 119.9
C11 C12 H12 . . 119.9
O2 C11 C10 . . 124.34(17)
O2 C11 C12 . . 115.70(17)
C10 C11 C12 . . 119.96(18)
C17 C16 C15 . . 122.03(18)
C17 C16 H16 . . 119
C15 C16 H16 . . 119
C11 C10 C9 . . 119.42(18)
C11 C10 H10 . . 120.3
C9 C10 H10 . . 120.3
O1 C7 H7A . . 109.5
O1 C7 H7B . . 109.5
H7A C7 H7B . . 109.5
O1 C7 H7C . . 109.5
H7A C7 H7C . . 109.5
H7B C7 H7C . . 109.5
O1 C4 C3 . . 124.33(18)
O1 C4 C5 . . 115.86(17)
C3 C4 C5 . . 119.80(18)
O1S C1S C3S . . 121.7(2)
O1S C1S C2S . . 121.3(2)
C3S C1S C2S . . 117.0(2)
C8 C9 C10 . . 121.71(18)
C8 C9 H9 . . 119.1
C10 C9 H9 . . 119.1
O2 C14 H14A . . 109.5
O2 C14 H14B . . 109.5
H14A C14 H14B . . 109.5
O2 C14 H14C . . 109.5
H14A C14 H14C . . 109.5
H14B C14 H14C . . 109.5
C3 C2 C1 . . 121.79(17)
C3 C2 H2 . . 119.1
C1 C2 H2 . . 119.1
C12 C13 C8 . . 120.71(17)
C12 C13 H13 . . 119.6
C8 C13 H13 . . 119.6
O3 C21 H21A . . 109.5
O3 C21 H21B . . 109.5
H21A C21 H21B . . 109.5
O3 C21 H21C . . 109.5
H21A C21 H21C . . 109.5
H21B C21 H21C . . 109.5
C1S C2S H2S1 . . 109.5
C1S C2S H2S2 . . 109.5
H2S1 C2S H2S2 . . 109.5
C1S C2S H2S3 . . 109.5
H2S1 C2S H2S3 . . 109.5
H2S2 C2S H2S3 . . 109.5
C1S C3S H3S1 . . 109.5
C1S C3S H3S2 . . 109.5
H3S1 C3S H3S2 . . 109.5
C1S C3S H3S3 . . 109.5
H3S1 C3S H3S3 . . 109.5
H3S2 C3S H3S3 . . 109.5

loop_
_geom_bond_atom_site_label_1
_geom_bond_atom_site_label_2
_geom_bond_site_symmetry_2
_geom_bond_distance
Pt1 Cl1 2_666 2.3075(5)
Pt1 Cl1 . 2.3075(5)
Pt1 P1 . 2.3196(5)
Pt1 P1 2_666 2.3197(5)
P1 C15 . 1.8110(19)
P1 C1 . 1.8151(19)
P1 C8 . 1.8185(19)
O2 C11 . 1.366(2)
O2 C14 . 1.433(2)
O3 C18 . 1.361(2)
O3 C21 . 1.435(3)
O1 C4 . 1.366(2)
O1 C7 . 1.426(2)
O1S C1S . 1.212(3)
C20 C19 . 1.386(3)
C20 C15 . 1.397(3)
C20 H20 . 0.95
C6 C5 . 1.381(3)
C6 C1 . 1.401(3)
C6 H6 . 0.95
C19 C18 . 1.394(3)
C19 H19 . 0.95
C18 C17 . 1.391(3)
C5 C4 . 1.390(3)
C5 H5 . 0.95
C17 C16 . 1.387(3)
C17 H17 . 0.95
C1 C2 . 1.390(3)
C8 C9 . 1.388(3)
C8 C13 . 1.406(3)
C3 C2 . 1.384(3)
C3 C4 . 1.386(3)
C3 H3 . 0.95
C15 C16 . 1.390(3)
C12 C13 . 1.378(3)
C12 C11 . 1.396(3)
C12 H12 . 0.95
C11 C10 . 1.380(3)
C16 H16 . 0.95
C10 C9 . 1.391(3)
C10 H10 . 0.95
C7 H7A . 0.98
C7 H7B . 0.98
C7 H7C . 0.98
C1S C3S . 1.492(3)
C1S C2S . 1.495(3)
C9 H9 . 0.95
C14 H14A . 0.98
C14 H14B . 0.98
C14 H14C . 0.98
C2 H2 . 0.95
C13 H13 . 0.95
C21 H21A . 0.98
C21 H21B . 0.98
C21 H21C . 0.98
C2S H2S1 . 0.98
C2S H2S2 . 0.98
C2S H2S3 . 0.98
C3S H3S1 . 0.98
C3S H3S2 . 0.98
C3S H3S3 . 0.98

loop_
_geom_hbond_atom_site_label_D
_geom_hbond_atom_site_label_H
_geom_hbond_atom_site_label_A
_geom_hbond_site_symmetry_A
_geom_hbond_distance_DH
_geom_hbond_distance_HA
_geom_hbond_distance_DA
_geom_hbond_angle_DHA
C6 H6 Cl1 . 0.95 2.7 3.493(2) 141.5
C10 H10 O1S 2_566 0.95 2.57 3.235(3) 127.4
C12 H12 O2 2_675 0.95 2.53 3.357(2) 146.1

loop_
_geom_torsion_atom_site_label_1
_geom_torsion_atom_site_label_2
_geom_torsion_atom_site_label_3
_geom_torsion_atom_site_label_4
_geom_torsion_site_symmetry_1
_geom_torsion
Cl1 Pt1 P1 C15 2_666 -133.32(7)
Cl1 Pt1 P1 C15 . 46.68(7)
Cl1 Pt1 P1 C1 2_666 105.72(7)
Cl1 Pt1 P1 C1 . -74.28(7)
Cl1 Pt1 P1 C8 2_666 -14.92(7)
Cl1 Pt1 P1 C8 . 165.08(7)
C15 C20 C19 C18 . 1.2(3)
C21 O3 C18 C17 . -1.4(3)
C21 O3 C18 C19 . 177.40(17)
C20 C19 C18 O3 . 179.52(17)
C20 C19 C18 C17 . -1.6(3)
C1 C6 C5 C4 . -0.1(3)
O3 C18 C17 C16 . 179.38(17)
C19 C18 C17 C16 . 0.6(3)
C5 C6 C1 C2 . 0.3(3)
C5 C6 C1 P1 . -176.99(17)
C15 P1 C1 C2 . 88.16(17)
C8 P1 C1 C2 . -20.94(18)
Pt1 P1 C1 C2 . -149.22(14)
C15 P1 C1 C6 . -94.64(17)
C8 P1 C1 C6 . 156.27(16)
Pt1 P1 C1 C6 . 27.99(18)
C15 P1 C8 C9 . 14.06(18)
C1 P1 C8 C9 . 126.52(16)
Pt1 P1 C8 C9 . -108.28(16)
C15 P1 C8 C13 . -165.06(16)
C1 P1 C8 C13 . -52.59(17)
Pt1 P1 C8 C13 . 72.60(17)
C19 C20 C15 C16 . 0.2(3)
C19 C20 C15 P1 . -174.93(15)
C1 P1 C15 C16 . 166.68(14)
C8 P1 C15 C16 . -83.88(16)
Pt1 P1 C15 C16 . 42.91(16)
C1 P1 C15 C20 . -18.18(18)
C8 P1 C15 C20 . 91.26(17)
Pt1 P1 C15 C20 . -141.95(14)
C14 O2 C11 C10 . -4.5(3)
C14 O2 C11 C12 . 175.03(18)
C13 C12 C11 O2 . -177.95(18)
C13 C12 C11 C10 . 1.6(3)
C18 C17 C16 C15 . 0.8(3)
C20 C15 C16 C17 . -1.2(3)
P1 C15 C16 C17 . 174.19(15)
O2 C11 C10 C9 . 177.62(19)
C12 C11 C10 C9 . -1.8(3)
C7 O1 C4 C3 . -2.8(3)
C7 O1 C4 C5 . 178.13(18)
C2 C3 C4 O1 . 179.84(19)
C2 C3 C4 C5 . -1.1(3)
C6 C5 C4 O1 . 179.66(19)
C6 C5 C4 C3 . 0.5(3)
C13 C8 C9 C10 . 1.7(3)
P1 C8 C9 C10 . -177.47(16)
C11 C10 C9 C8 . 0.2(3)
C4 C3 C2 C1 . 1.3(3)
C6 C1 C2 C3 . -0.9(3)
P1 C1 C2 C3 . 176.36(16)
C11 C12 C13 C8 . 0.4(3)
C9 C8 C13 C12 . -2.0(3)
P1 C8 C13 C12 . 177.19(15)
